data_1573356
loop_
_publ_author_name
'Gajda, Roman'
'S&#x142;awi&#x144;ski, Wojciech'
'Por&#x119;ba, Tomasz'
'Parafiniuk, Jan'
'Mezouar, Mohamed'
'Dera, Przemys&#x142;aw'
'Wo&#x17a;niak, Krzysztof'

_publ_section_title
;
 Incommensurately modulated structure of
 Zn<sub>4</sub>Si<sub>2</sub>O<sub>7</sub>(OH)<sub>2</sub>&#xb7;H<sub>2</sub>O
 at high pressure.
;
_journal_issue 1
_journal_name_full IUCrJ
_journal_paper_doi 10.1107/S2052252524011060
_journal_volume 12
_journal_year 2025
_chemical_formula_moiety 'O9 Si2 Zn4, O'
_chemical_formula_sum 'O10 Si2 Zn4'
_chemical_formula_weight 477.66
_space_group_crystal_system orthorhombic
_space_group_IT_number 34
_space_group_name_Hall 'P 2 -2n'
_space_group_name_H-M_alt 'P n n 2'
_atom_sites_solution_primary direct
_audit_creation_date 2024-08-16
_audit_creation_method
;
Olex2 1.5
(compiled 2024.02.16 svn.r378c4104 for OlexSys, GUI svn.r6928)
;
_cell_angle_alpha 90
_cell_angle_beta 90
_cell_angle_gamma 90
_cell_formula_units_Z 2
_cell_length_a 8.1865(4)
_cell_length_b 10.670(5)
_cell_length_c 5.0479(2)
_cell_measurement.pressure 2800000

_cell_measurement_reflns_used 1089
_cell_measurement_temperature 293
_cell_measurement_theta_max 21.3430
_cell_measurement_theta_min 2.3740
_cell_volume 440.9(2)
_computing_molecular_graphics 'Olex2 1.5 (Dolomanov et al., 2009)'
_computing_publication_material 'Olex2 1.5 (Dolomanov et al., 2009)'
_computing_structure_refinement 'SHELXL 2018/3 (Sheldrick, 2015)'
_computing_structure_solution 'XS  (Sheldrick, 2008)'
_diffrn_ambient_temperature 293(2)
_diffrn_measured_fraction_theta_full 0.257
_diffrn_measured_fraction_theta_max 0.169
_diffrn_measurement_device_type 'esperanto-CrysAlisPro-abstract goniometer imported esperanto images'
_diffrn_radiation_type synchrotron
_diffrn_radiation_wavelength 0.35424
_diffrn_reflns_av_R_equivalents 0.0455
_diffrn_reflns_av_unetI/netI 0.0470
_diffrn_reflns_Laue_measured_fraction_full 0.257
_diffrn_reflns_Laue_measured_fraction_max 0.169
_diffrn_reflns_limit_h_max 16
_diffrn_reflns_limit_h_min -16
_diffrn_reflns_limit_k_max 7
_diffrn_reflns_limit_k_min -7
_diffrn_reflns_limit_l_max 9
_diffrn_reflns_limit_l_min -9
_diffrn_reflns_number 2790
_diffrn_reflns_point_group_measured_fraction_full 0.236
_diffrn_reflns_point_group_measured_fraction_max 0.156
_diffrn_reflns_theta_full 12.271
_diffrn_reflns_theta_max 22.858
_diffrn_reflns_theta_min 1.563
_diffrn_source synchrotron
_exptl_absorpt_correction_T_max 1.00000
_exptl_absorpt_correction_T_min 0.48819
_exptl_absorpt_correction_type multi-scan
_exptl_absorpt_process_details
;
CrysAlisPro 1.171.43.105a (Rigaku Oxford Diffraction, 2024)
Empirical absorption correction using spherical harmonics,
implemented in SCALE3 ABSPACK scaling algorithm.
;
_exptl_crystal_colour colourless
_exptl_crystal_density_diffrn 3.598
_exptl_crystal_description block
_exptl_crystal_F_000 456
_exptl_crystal_size_max 0.06
_exptl_crystal_size_mid 0.04
_exptl_crystal_size_min 0.02
_refine_diff_density_max 0.844
_refine_diff_density_min -0.913
_refine_diff_density_rms 0.179
_refine_ls_abs_structure_details
;
 Classical Flack method preferred over Parsons because s.u. lower.
;
_refine_ls_abs_structure_Flack -0.32(18)
_refine_ls_extinction_method none
_refine_ls_goodness_of_fit_ref 1.046
_refine_ls_hydrogen_treatment undef
_refine_ls_matrix_type full
_refine_ls_number_parameters 58
_refine_ls_number_reflns 758
_refine_ls_number_restraints 1
_refine_ls_restrained_S_all 1.045
_refine_ls_R_factor_all 0.0499
_refine_ls_R_factor_gt 0.0452
_refine_ls_shift/su_max 0.241
_refine_ls_shift/su_mean 0.013
_refine_ls_structure_factor_coef Fsqd
_refine_ls_weighting_details 'w=1/[\s^2^(Fo^2^)+(0.0904P)^2^] where P=(Fo^2^+2Fc^2^)/3'
_refine_ls_weighting_scheme calc
_refine_ls_wR_factor_gt 0.1263
_refine_ls_wR_factor_ref 0.1300
_reflns_Friedel_coverage 0.727
_reflns_Friedel_fraction_full 0.210
_reflns_Friedel_fraction_max 0.141
_reflns_number_gt 671
_reflns_number_total 758
_reflns_threshold_expression 'I > 2\s(I)'
_cod_data_source_file fc5081.cif
_cod_data_source_block 2_8GPA_Pnn2_DESY_crystal_3
_cod_original_cell_volume 440.93(19)
_cod_database_code 1573356
_shelx_shelxl_version_number 2018/3
_shelx_space_group_comment
;
The symmetry employed for this shelxl refinement is uniquely defined
by the following loop, which should always be used as a source of
symmetry information in preference to the above space-group names.
They are only intended as comments.
;
_cell_oxdiff_length_a 10.665(2)
_cell_oxdiff_length_b 8.1871(3)
_cell_oxdiff_length_c 5.0498(2)
_cell_oxdiff_angle_alpha 90.032(3)
_cell_oxdiff_angle_beta 90.006(8)
_cell_oxdiff_angle_gamma 89.999(9)
_cell_oxdiff_volume 440.93(11)
_cell_oxdiff_measurement_reflns_used 1089
_oxdiff_exptl_absorpt_empirical_full_min 0.555
_oxdiff_exptl_absorpt_empirical_full_max 2.101
_oxdiff_exptl_absorpt_empirical_details
;
Empirical correction (ABSPACK) includes:
- Absorption correction using spherical harmonics
- Frame scaling
;
_olex2_refinement_description
;
;
_olex2_submission_special_instructions 'No special instructions were received'

loop_
_space_group_symop_operation_xyz
'x, y, z'
'-x, -y, z'
'-x+1/2, y+1/2, z+1/2'
'x+1/2, -y+1/2, z+1/2'

loop_
_atom_site_label
_atom_site_type_symbol
_atom_site_fract_x
_atom_site_fract_y
_atom_site_fract_z
_atom_site_U_iso_or_equiv
_atom_site_adp_type
_atom_site_occupancy
_atom_site_site_symmetry_order
_atom_site_calc_flag
_atom_site_refinement_flags_posn
_atom_site_refinement_flags_adp
_atom_site_refinement_flags_occupancy
_atom_site_disorder_assembly
_atom_site_disorder_group
Zn1 Zn 0.2196(7) 0.1568(15) 0.6115(18) 0.0127(11) Uani 1 1 d . . . . .
Zn2 Zn 0.3024(7) 0.3407(12) 0.1218(15) 0.0114(11) Uani 1 1 d . . . . .
Si1 Si 0.507(6) 0.3553(6) 0.6064(8) 0.011(3) Uani 1 1 d . . . . .
O1 O 0.3528(13) 0.282(3) 0.476(2) 0.012(2) Uiso 1 1 d . . . . .
O2 O 0.6762(14) 0.306(2) 0.485(2) 0.013(6) Uani 1 1 d . . . . .
O3 O 0.494(7) 0.3387(18) 0.9259(14) 0.020(5) Uani 1 1 d . . . . .
O5 O 0.500000 0.500000 0.509(2) 0.0221(17) Uiso 1 2 d S . P . .
O6 O 0.000000 0.500000 -0.404(5) 0.044(4) Uiso 1 2 d S . P . .
O4 O 0.3171(9) 0.01(4) 0.5710(15) 0.0240(19) Uiso 1 1 d . . . . .

loop_
_atom_site_aniso_label
_atom_site_aniso_U_11
_atom_site_aniso_U_22
_atom_site_aniso_U_33
_atom_site_aniso_U_23
_atom_site_aniso_U_13
_atom_site_aniso_U_12
Zn1 0.0093(15) 0.015(3) 0.0142(11) -0.0003(9) 0.0060(15) -0.0042(15)
Zn2 0.0090(16) 0.017(3) 0.0080(13) 0.0003(11) 0.0007(9) -0.0049(18)
Si1 0.010(7) 0.015(5) 0.0073(6) 0.0006(11) 0.002(3) 0.000(2)
O2 0.009(3) 0.017(18) 0.012(3) -0.003(4) 0.002(2) -0.004(5)
O3 0.012(8) 0.036(17) 0.011(2) -0.001(3) -0.006(7) 0.002(8)

loop_
_atom_type_symbol
_atom_type_description
_atom_type_scat_dispersion_real
_atom_type_scat_dispersion_imag
_atom_type_scat_source
O O 0.0003 0.0013 'International Tables Vol C Tables 4.2.6.8 and 6.1.1.4'
Si Si 0.0175 0.0165 'International Tables Vol C Tables 4.2.6.8 and 6.1.1.4'
Zn Zn 0.2130 0.4015 'International Tables Vol C Tables 4.2.6.8 and 6.1.1.4'

loop_
_geom_angle_atom_site_label_1
_geom_angle_atom_site_label_2
_geom_angle_atom_site_label_3
_geom_angle
_geom_angle_site_symmetry_1
_geom_angle_site_symmetry_3
_geom_angle_publ_flag
O1 Zn1 O2 108.5(11) . 4_455 ?
O1 Zn1 O3 109.9(10) . 4_454 ?
O1 Zn1 O4 110(7) . . ?
O2 Zn1 O3 105.6(10) 4_455 4_454 ?
O2 Zn1 O4 112(2) 4_455 . ?
O3 Zn1 O4 111(5) 4_454 . ?
O1 Zn2 Si1 30.3(9) . . ?
O1 Zn2 O2 100.1(11) . 4_454 ?
O2 Zn2 Si1 128.0(7) 4_454 . ?
O3 Zn2 Si1 87.8(12) 1_554 . ?
O3 Zn2 O1 107.9(10) 1_554 . ?
O3 Zn2 O2 104.1(10) 1_554 4_454 ?
O4 Zn2 Si1 109(5) 3_554 . ?
O4 Zn2 O1 119.9(19) 3_554 . ?
O4 Zn2 O2 113(6) 3_554 4_454 ?
O4 Zn2 O3 110(4) 3_554 1_554 ?
O1 Si1 Zn2 37.0(8) . . ?
O1 Si1 O2 111.1(9) . . ?
O1 Si1 O3 107(3) . . ?
O1 Si1 O5 108(2) . . ?
O2 Si1 Zn2 99.0(5) . . ?
O2 Si1 O3 114(3) . . ?
O2 Si1 O5 103(2) . . ?
O3 Si1 Zn2 141(3) . . ?
O5 Si1 Zn2 77.2(10) . . ?
O5 Si1 O3 113.7(9) . . ?
Zn1 O1 Zn2 116.6(9) . . ?
Si1 O1 Zn1 130.7(9) . . ?
Si1 O1 Zn2 112.7(13) . . ?
Zn1 O2 Zn2 113.3(9) 4_554 4 ?
Si1 O2 Zn1 117.3(11) . 4_554 ?
Si1 O2 Zn2 124.8(9) . 4 ?
Zn2 O3 Zn1 120.8(4) 1_556 4 ?
Si1 O3 Zn1 113(4) . 4 ?
Si1 O3 Zn2 126(4) . 1_556 ?
Si1 O5 Si1 144.7(9) 2_665 . ?
Zn2 O4 Zn1 123.0(6) 3_545 . ?

loop_
_geom_bond_atom_site_label_1
_geom_bond_atom_site_label_2
_geom_bond_distance
_geom_bond_site_symmetry_2
_geom_bond_publ_flag
Zn1 O1 1.86(3) . ?
Zn1 O2 1.960(14) 4_455 ?
Zn1 O3 2.07(5) 4_454 ?
Zn1 O4 1.8(4) . ?
Zn2 Si1 2.97(3) . ?
Zn2 O1 1.937(15) . ?
Zn2 O2 2.00(2) 4_454 ?
Zn2 O3 1.85(5) 1_554 ?
Zn2 O4 2.0(4) 3_554 ?
Si1 O1 1.63(4) . ?
Si1 O2 1.60(5) . ?
Si1 O3 1.626(12) . ?
Si1 O5 1.622(7) . ?

loop_
_geom_torsion_atom_site_label_1
_geom_torsion_atom_site_label_2
_geom_torsion_atom_site_label_3
_geom_torsion_atom_site_label_4
_geom_torsion
_geom_torsion_site_symmetry_1
_geom_torsion_site_symmetry_2
_geom_torsion_site_symmetry_3
_geom_torsion_site_symmetry_4
_geom_torsion_publ_flag
Zn2 Si1 O1 Zn1 -179(3) . . . . ?
Zn2 Si1 O2 Zn1 31.1(15) . . . 4_554 ?
Zn2 Si1 O2 Zn2 -123.3(10) . . . 4 ?
Zn2 Si1 O3 Zn1 171.6(10) . . . 4 ?
Zn2 Si1 O3 Zn2 -18(2) . . . 1_556 ?
Zn2 Si1 O5 Si1 144.5(11) . . . 2_665 ?
O1 Zn1 O4 Zn2 -167.2(9) . . . 3_545 ?
O1 Si1 O2 Zn1 67.4(14) . . . 4_554 ?
O1 Si1 O2 Zn2 -87.0(14) . . . 4 ?
O1 Si1 O3 Zn1 151.4(18) . . . 4 ?
O1 Si1 O3 Zn2 -38(2) . . . 1_556 ?
O1 Si1 O5 Si1 123(2) . . . 2_665 ?
O2 Zn1 O1 Zn2 -139.3(11) 4_455 . . . ?
O2 Zn1 O1 Si1 40(2) 4_455 . . . ?
O2 Zn1 O4 Zn2 73(3) 4_455 . . 3_545 ?
O2 Si1 O1 Zn1 104.6(18) . . . . ?
O2 Si1 O1 Zn2 -76.4(15) . . . . ?
O2 Si1 O3 Zn1 28.1(18) . . . 4 ?
O2 Si1 O3 Zn2 -161.3(17) . . . 1_556 ?
O2 Si1 O5 Si1 -119.1(17) . . . 2_665 ?
O3 Zn1 O1 Zn2 -24.2(17) 4_454 . . . ?
O3 Zn1 O1 Si1 155(2) 4_454 . . . ?
O3 Zn1 O4 Zn2 -45(2) 4_454 . . 3_545 ?
O3 Si1 O1 Zn1 -20(3) . . . . ?
O3 Si1 O1 Zn2 158.6(18) . . . . ?
O3 Si1 O2 Zn1 -171.4(17) . . . 4_554 ?
O3 Si1 O2 Zn2 34(3) . . . 4 ?
O3 Si1 O5 Si1 5(3) . . . 2_665 ?
O5 Si1 O1 Zn1 -143.1(15) . . . . ?
O5 Si1 O1 Zn2 36(2) . . . . ?
O5 Si1 O2 Zn1 -47.8(19) . . . 4_554 ?
O5 Si1 O2 Zn2 157.8(10) . . . 4 ?
O5 Si1 O3 Zn1 -90(3) . . . 4 ?
O5 Si1 O3 Zn2 81(3) . . . 1_556 ?
O4 Zn1 O1 Zn2 98.6(19) . . . . ?
O4 Zn1 O1 Si1 -82(3) . . . . ?
